data_7108842
loop_
_publ_author_name
'Kirill Nikitin'
'Helge Muller-Bunz'
'Declan Gilheany'

_publ_section_title
;
 Direct evidence of a multicentre halogen bond: unexpected contraction of
 the P-XXX-P fragment in triphenylphosphine dihalides
;
_journal_issue 14
_journal_name_full 'Chemical communications (Cambridge, England)'
_journal_page_first 1434
_journal_page_last 1436
_journal_paper_doi 10.1039/c2cc38363b
_journal_volume 49
_journal_year 2013
_chemical_formula_moiety 'C18 H15 Br2 P, C H2 Cl2'
_chemical_formula_sum 'C19 H17 Br2 Cl2 P'
_chemical_formula_weight 507.02
_chemical_name_systematic
;
?
;
_space_group_IT_number 205
_symmetry_cell_setting cubic
_symmetry_space_group_name_Hall '-P 2ac 2ab 3'
_symmetry_space_group_name_H-M 'P a -3'
_atom_sites_solution_hydrogens geom
_atom_sites_solution_primary direct
_atom_sites_solution_secondary difmap
_audit_creation_method SHELXL-97
_cell_angle_alpha 90.00
_cell_angle_beta 90.00
_cell_angle_gamma 90.00
_cell_formula_units_Z 8
_cell_length_a 16.1626(2)
_cell_length_b 16.1626(2)
_cell_length_c 16.1626(2)
_cell_measurement_reflns_used 3784
_cell_measurement_temperature 100(2)
_cell_measurement_theta_max 24.0520
_cell_measurement_theta_min 3.5582
_cell_volume 4222.15(9)
_computing_cell_refinement
;
CrysAlisPro, Agilent Technologies,
Version 1.171.34.49 (release 20-01-2011 CrysAlis171 .NET)
(compiled Jan 20 2011,15:58:25)
;
_computing_data_collection
;
CrysAlisPro, Agilent Technologies,
Version 1.171.34.49 (release 20-01-2011 CrysAlis171 .NET)
(compiled Jan 20 2011,15:58:25)
;
_computing_data_reduction
;
CrysAlisPro, Agilent Technologies,
Version 1.171.34.49 (release 20-01-2011 CrysAlis171 .NET)
(compiled Jan 20 2011,15:58:25)
;
_computing_structure_refinement 'SHELXL-97 (Sheldrick, 2008)'
_computing_structure_solution 'SHELXS-97 (Sheldrick, 2008)'
_diffrn_ambient_temperature 100(2)
_diffrn_detector_area_resol_mean 10.3196
_diffrn_measured_fraction_theta_full 0.996
_diffrn_measured_fraction_theta_max 0.996
_diffrn_measurement_device_type 'SuperNova, Dual, Cu at zero, Atlas'
_diffrn_measurement_method '\w scans'
_diffrn_radiation_monochromator mirror
_diffrn_radiation_source 'SuperNova (Mo) X-ray Source'
_diffrn_radiation_type MoK\a
_diffrn_radiation_wavelength 0.71073
_diffrn_reflns_av_R_equivalents 0.0458
_diffrn_reflns_av_sigmaI/netI 0.0219
_diffrn_reflns_limit_h_max 18
_diffrn_reflns_limit_h_min -18
_diffrn_reflns_limit_k_max 14
_diffrn_reflns_limit_k_min -17
_diffrn_reflns_limit_l_max 18
_diffrn_reflns_limit_l_min -15
_diffrn_reflns_number 11953
_diffrn_reflns_theta_full 24.10
_diffrn_reflns_theta_max 24.10
_diffrn_reflns_theta_min 3.57
_exptl_absorpt_coefficient_mu 4.168
_exptl_absorpt_correction_T_max 1.00000
_exptl_absorpt_correction_T_min 0.83854
_exptl_absorpt_correction_type multi-scan
_exptl_absorpt_process_details
;
CrysAlisPro, Agilent Technologies,
Version 1.171.34.49 (release 20-01-2011 CrysAlis171 .NET)
(compiled Jan 20 2011,15:58:25)
Empirical absorption correction using spherical harmonics,
implemented in SCALE3 ABSPACK scaling algorithm.
;
_exptl_crystal_colour yellow
_exptl_crystal_density_diffrn 1.595
_exptl_crystal_density_method 'not measured'
_exptl_crystal_description block
_exptl_crystal_F_000 2000
_exptl_crystal_size_max 0.1308
_exptl_crystal_size_mid 0.1037
_exptl_crystal_size_min 0.0976
_platon_squeeze_details
;
PLATON: A.L. Spek, J. Appl. Cryst. 36 (2003), 7-13
PLATON version from 30.03.2011
;
_refine_diff_density_max 0.607
_refine_diff_density_min -0.425
_refine_diff_density_rms 0.112
_refine_ls_extinction_method none
_refine_ls_goodness_of_fit_ref 1.194
_refine_ls_hydrogen_treatment constr
_refine_ls_matrix_type full
_refine_ls_number_parameters 66
_refine_ls_number_reflns 1127
_refine_ls_number_restraints 0
_refine_ls_restrained_S_all 1.194
_refine_ls_R_factor_all 0.0454
_refine_ls_R_factor_gt 0.0374
_refine_ls_shift/su_max 0.000
_refine_ls_shift/su_mean 0.000
_refine_ls_structure_factor_coef Fsqd
_refine_ls_weighting_details 'calc w=1/[\s^2^(Fo^2^)+(0.0755P)^2^+7.4404P] where P=(Fo^2^+2Fc^2^)/3'
_refine_ls_weighting_scheme calc
_refine_ls_wR_factor_gt 0.1294
_refine_ls_wR_factor_ref 0.1340
_reflns_number_gt 985
_reflns_number_total 1127
_reflns_threshold_expression I>2\s(I)
_cod_data_source_file c2cc38363b.txt
_cod_data_source_block nik33sqz
_cod_database_code 7108842

loop_
_symmetry_equiv_pos_as_xyz
'x, y, z'
'-x+1/2, -y, z+1/2'
'-x, y+1/2, -z+1/2'
'x+1/2, -y+1/2, -z'
'z, x, y'
'z+1/2, -x+1/2, -y'
'-z+1/2, -x, y+1/2'
'-z, x+1/2, -y+1/2'
'y, z, x'
'-y, z+1/2, -x+1/2'
'y+1/2, -z+1/2, -x'
'-y+1/2, -z, x+1/2'
'-x, -y, -z'
'x-1/2, y, -z-1/2'
'x, -y-1/2, z-1/2'
'-x-1/2, y-1/2, z'
'-z, -x, -y'
'-z-1/2, x-1/2, y'
'z-1/2, x, -y-1/2'
'z, -x-1/2, y-1/2'
'-y, -z, -x'
'y, -z-1/2, x-1/2'
'-y-1/2, z-1/2, x'
'y-1/2, z, -x-1/2'

loop_
_atom_site_label
_atom_site_type_symbol
_atom_site_fract_x
_atom_site_fract_y
_atom_site_fract_z
_atom_site_U_iso_or_equiv
_atom_site_adp_type
_atom_site_occupancy
_atom_site_symmetry_multiplicity
_atom_site_calc_flag
_atom_site_refinement_flags
P P 0.19121(8) 0.19121(8) 0.19121(8) 0.0250(5) Uani 1 3 d S
Br1 Br 0.11375(3) 0.11375(3) 0.11375(3) 0.0253(3) Uani 1 3 d S
C1 C 0.2772(3) 0.1307(3) 0.2267(3) 0.0283(11) Uani 1 1 d .
C2 C 0.3190(3) 0.0806(3) 0.1720(3) 0.0329(12) Uani 1 1 d .
H2 H 0.3009 0.0758 0.1163 0.039 Uiso 1 1 calc R
C3 C 0.3879(3) 0.0370(3) 0.1992(4) 0.0370(13) Uani 1 1 d .
H3 H 0.4178 0.0027 0.1620 0.044 Uiso 1 1 calc R
C4 C 0.4128(3) 0.0438(4) 0.2808(4) 0.0375(14) Uani 1 1 d .
H4 H 0.4593 0.0131 0.2997 0.045 Uiso 1 1 calc R
C5 C 0.3715(4) 0.0940(4) 0.3345(4) 0.0453(16) Uani 1 1 d .
H5 H 0.3901 0.0989 0.3900 0.054 Uiso 1 1 calc R
C6 C 0.3023(4) 0.1382(4) 0.3083(3) 0.0410(14) Uani 1 1 d .
H6 H 0.2729 0.1728 0.3457 0.049 Uiso 1 1 calc R
Br2 Br 0.0000 0.0000 0.0000 0.0209(4) Uani 1 6 d S
Br3 Br 0.98028(7) 0.48028(7) 0.01972(7) 0.0356(5) Uani 0.50 3 d SP

loop_
_atom_site_aniso_label
_atom_site_aniso_U_11
_atom_site_aniso_U_22
_atom_site_aniso_U_33
_atom_site_aniso_U_23
_atom_site_aniso_U_13
_atom_site_aniso_U_12
P 0.0250(5) 0.0250(5) 0.0250(5) -0.0044(5) -0.0044(5) -0.0044(5)
Br1 0.0253(3) 0.0253(3) 0.0253(3) -0.00431(18) -0.00431(18) -0.00431(18)
C1 0.024(3) 0.029(3) 0.031(3) -0.001(2) -0.004(2) -0.003(2)
C2 0.035(3) 0.036(3) 0.027(3) -0.004(2) -0.009(2) -0.002(2)
C3 0.035(3) 0.036(3) 0.040(3) -0.005(3) -0.002(3) 0.002(2)
C4 0.028(3) 0.044(3) 0.041(3) 0.014(3) -0.005(3) -0.003(3)
C5 0.035(3) 0.072(4) 0.029(3) 0.002(3) -0.008(3) 0.002(3)
C6 0.042(3) 0.055(4) 0.026(3) -0.005(3) -0.002(2) 0.001(3)
Br2 0.0209(4) 0.0209(4) 0.0209(4) -0.0017(2) -0.0017(2) -0.0017(2)
Br3 0.0356(5) 0.0356(5) 0.0356(5) -0.0041(4) -0.0041(4) 0.0041(4)

loop_
_atom_type_symbol
_atom_type_description
_atom_type_scat_dispersion_real
_atom_type_scat_dispersion_imag
_atom_type_scat_source
C C 0.0033 0.0016 'International Tables Vol C Tables 4.2.6.8 and 6.1.1.4'
H H 0.0000 0.0000 'International Tables Vol C Tables 4.2.6.8 and 6.1.1.4'
P P 0.1023 0.0942 'International Tables Vol C Tables 4.2.6.8 and 6.1.1.4'
Cl Cl 0.1484 0.1585 'International Tables Vol C Tables 4.2.6.8 and 6.1.1.4'
Br Br -0.2901 2.4595 'International Tables Vol C Tables 4.2.6.8 and 6.1.1.4'

loop_
_geom_angle_atom_site_label_1
_geom_angle_atom_site_label_2
_geom_angle_atom_site_label_3
_geom_angle
_geom_angle_site_symmetry_1
_geom_angle_site_symmetry_3
C1 P C1 110.46(16) 9 5
C1 P C1 110.46(16) 9 .
C1 P C1 110.46(16) 5 .
C1 P Br1 108.46(17) 9 .
C1 P Br1 108.46(17) 5 .
C1 P Br1 108.46(17) . .
C2 C1 C6 121.3(5) . .
C2 C1 P 119.8(4) . .
C6 C1 P 118.9(4) . .
C1 C2 C3 119.3(5) . .
C1 C2 H2 120.4 . .
C3 C2 H2 120.4 . .
C4 C3 C2 119.6(5) . .
C4 C3 H3 120.2 . .
C2 C3 H3 120.2 . .
C5 C4 C3 120.8(5) . .
C5 C4 H4 119.6 . .
C3 C4 H4 119.6 . .
C4 C5 C6 120.4(6) . .
C4 C5 H5 119.8 . .
C6 C5 H5 119.8 . .
C1 C6 C5 118.6(6) . .
C1 C6 H6 120.7 . .
C5 C6 H6 120.7 . .

loop_
_geom_bond_atom_site_label_1
_geom_bond_atom_site_label_2
_geom_bond_distance
_geom_bond_site_symmetry_2
P C1 1.793(5) 9
P C1 1.793(5) 5
P C1 1.793(5) .
P Br1 2.168(2) .
C1 C2 1.376(8) .
C1 C6 1.386(8) .
C2 C3 1.390(8) .
C2 H2 0.9500 .
C3 C4 1.384(8) .
C3 H3 0.9500 .
C4 C5 1.362(9) .
C4 H4 0.9500 .
C5 C6 1.393(9) .
C5 H5 0.9500 .
C6 H6 0.9500 .

loop_
_geom_torsion_atom_site_label_1
_geom_torsion_atom_site_label_2
_geom_torsion_atom_site_label_3
_geom_torsion_atom_site_label_4
_geom_torsion
_geom_torsion_site_symmetry_1
C1 P C1 C2 163.6(4) 9
C1 P C1 C2 -73.9(6) 5
Br1 P C1 C2 44.8(5) .
C1 P C1 C6 -19.2(6) 9
C1 P C1 C6 103.3(4) 5
Br1 P C1 C6 -137.9(4) .
C6 C1 C2 C3 -0.3(8) .
P C1 C2 C3 176.9(4) .
C1 C2 C3 C4 0.8(8) .
C2 C3 C4 C5 -1.3(9) .
C3 C4 C5 C6 1.3(9) .
C2 C1 C6 C5 0.2(9) .
P C1 C6 C5 -177.0(5) .
C4 C5 C6 C1 -0.7(9) .

loop_
_platon_squeeze_void_nr
_platon_squeeze_void_average_x
_platon_squeeze_void_average_y
_platon_squeeze_void_average_z
_platon_squeeze_void_volume
_platon_squeeze_void_count_electrons
_platon_squeeze_void_content
1 -0.135 0.135 0.635 136 40 'C H2 Cl2'
2 -0.135 0.365 0.135 136 40 'C H2 Cl2'
3 0.135 0.635 0.865 136 40 'C H2 Cl2'
4 0.135 0.865 0.365 136 40 'C H2 Cl2'
5 0.365 0.135 0.865 136 40 'C H2 Cl2'
6 0.365 0.365 0.365 136 40 'C H2 Cl2'
7 0.635 0.635 0.635 136 40 'C H2 Cl2'
8 0.635 0.865 0.135 136 40 'C H2 Cl2'
